data_7045426
loop_
_publ_author_name
'Janicki, Rafa\/l'
'Lindqvist-Reis, Patric'

_publ_section_title
;
 Eu(iii) and Cm(iii) tetracarbonates - in the quest for the limiting
 species in solution.
;
_journal_issue 7
_journal_name_full 'Dalton transactions (Cambridge, England : 2003)'
_journal_page_first 2393
_journal_page_last 2405
_journal_paper_doi 10.1039/c7dt04836j
_journal_volume 47
_journal_year 2018
_chemical_formula_sum 'C9 H36 N15 O15 Y'
_chemical_formula_weight 683.44
_space_group_crystal_system orthorhombic
_space_group_IT_number 52
_space_group_name_Hall '-P 2a 2bc'
_space_group_name_H-M_alt 'P n n a'
_symmetry_space_group_name_Hall '-P 2a 2bc'
_symmetry_space_group_name_H-M 'P n n a'
_atom_sites_solution_hydrogens mixed
_atom_sites_solution_primary vecmap
_atom_sites_solution_secondary difmap
_audit_creation_method SHELXL-2018/1
_audit_update_record
;
2018-01-05 deposited with the CCDC.
2018-01-10 downloaded from the CCDC.
;
_cell_angle_alpha 90
_cell_angle_beta 90
_cell_angle_gamma 90
_cell_formula_units_Z 4
_cell_length_a 14.277(4)
_cell_length_b 16.766(5)
_cell_length_c 11.966(5)
_cell_measurement_reflns_used 3739
_cell_measurement_temperature 293(2)
_cell_measurement_theta_max 28.7862
_cell_measurement_theta_min 2.8120
_cell_volume 2864.3(17)
_computing_data_collection
;
CrysAlisPro, Agilent Technologies,
Version 1.171.36.20 (release 27-06-2012 CrysAlis171 .NET)
(compiled Jul 11 2012,15:38:31)
;
_computing_molecular_graphics
;
DIAMOND-Visual Crystal Structure Information System,     CRYSTALIMPACT, Postfach 1251, 53002 Bonn, Germany
;
_computing_structure_refinement 'SHELXL-2018/1 (Sheldrick, 2018)'
_diffrn_ambient_temperature 293(2)
_diffrn_measured_fraction_theta_full 0.985
_diffrn_measured_fraction_theta_max 0.985
_diffrn_measurement_device_type 'Xcalibur, Sapphire2, large Be window'
_diffrn_radiation_type MoK\a
_diffrn_radiation_wavelength 0.71073
_diffrn_reflns_av_R_equivalents 0.0587
_diffrn_reflns_av_unetI/netI 0.0676
_diffrn_reflns_Laue_measured_fraction_full 0.985
_diffrn_reflns_Laue_measured_fraction_max 0.985
_diffrn_reflns_limit_h_max 13
_diffrn_reflns_limit_h_min -18
_diffrn_reflns_limit_k_max 21
_diffrn_reflns_limit_k_min -21
_diffrn_reflns_limit_l_max 15
_diffrn_reflns_limit_l_min -9
_diffrn_reflns_number 11130
_diffrn_reflns_point_group_measured_fraction_full 0.985
_diffrn_reflns_point_group_measured_fraction_max 0.985
_diffrn_reflns_theta_full 27.499
_diffrn_reflns_theta_max 27.499
_diffrn_reflns_theta_min 2.853
_diffrn_source 'Enhance (Mo) X-ray Source'
_exptl_absorpt_coefficient_mu 2.124
_exptl_absorpt_correction_T_max 0.730
_exptl_absorpt_correction_T_min 0.547
_exptl_absorpt_correction_type analytical
_exptl_absorpt_process_details
;
CrysAlis RED, Oxford Diffraction Ltd.,
Version 1.171.33.66 (release 28-04-2010 CrysAlis171 .NET)
(compiled Apr 28 2010,14:27:37)
Analytical numeric absorption correction using a multifaceted crystal
            model based on expressions derived by R.C. Clark & J.S. Reid.
(Clark, R. C. & Reid, J. S. (1995). Acta Cryst. A51, 887-897)
;
_exptl_crystal_colour colourless
_exptl_crystal_density_diffrn 1.585
_exptl_crystal_density_method 'not measured'
_exptl_crystal_description irregular
_exptl_crystal_F_000 1416
_exptl_crystal_size_max 0.43
_exptl_crystal_size_mid 0.33
_exptl_crystal_size_min 0.20
_refine_diff_density_max 0.425
_refine_diff_density_min -0.883
_refine_diff_density_rms 0.089
_refine_ls_extinction_method none
_refine_ls_goodness_of_fit_ref 1.009
_refine_ls_hydrogen_treatment mixed
_refine_ls_matrix_type full
_refine_ls_number_parameters 192
_refine_ls_number_reflns 3257
_refine_ls_number_restraints 3
_refine_ls_restrained_S_all 1.008
_refine_ls_R_factor_all 0.0842
_refine_ls_R_factor_gt 0.0425
_refine_ls_shift/su_max 0.000
_refine_ls_shift/su_mean 0.000
_refine_ls_structure_factor_coef Fsqd
_refine_ls_weighting_details 'w=1/[\s^2^(Fo^2^)+(0.0390P)^2^] where P=(Fo^2^+2Fc^2^)/3'
_refine_ls_weighting_scheme calc
_refine_ls_wR_factor_gt 0.0875
_refine_ls_wR_factor_ref 0.0916
_reflns_Friedel_coverage 0.000
_reflns_number_gt 1842
_reflns_number_total 3257
_reflns_threshold_expression 'I > 2\s(I)'
_cod_data_source_file c7dt04836j2.cif
_cod_data_source_block yco3abs
_cod_depositor_comments 'Adding full bibliography for 7045426--7045427.cif.'
_cod_database_code 7045426
_shelx_shelxl_version_number 2018/1
_shelx_space_group_comment
;
The symmetry employed for this shelxl refinement is uniquely defined
by the following loop, which should always be used as a source of
symmetry information in preference to the above space-group names.
They are only intended as comments.
;

loop_
_space_group_symop_operation_xyz
'x, y, z'
'-x+1/2, -y, z'
'-x+1/2, y+1/2, -z+1/2'
'x, -y+1/2, -z+1/2'
'-x, -y, -z'
'x-1/2, y, -z'
'x-1/2, -y-1/2, z-1/2'
'-x, y-1/2, z-1/2'

loop_
_atom_site_label
_atom_site_type_symbol
_atom_site_fract_x
_atom_site_fract_y
_atom_site_fract_z
_atom_site_U_iso_or_equiv
_atom_site_adp_type
_atom_site_occupancy
_atom_site_site_symmetry_order
_atom_site_calc_flag
_atom_site_refinement_flags_posn
_atom_site_refinement_flags_adp
_atom_site_refinement_flags_occupancy
Y Y 0.250000 0.500000 0.11702(3) 0.02941(12) Uani 1 2 d S T P
C1 C 0.1275(2) 0.44492(17) 0.2787(3) 0.0372(8) Uani 1 1 d . . .
C2 C 0.2434(2) 0.62751(18) -0.0302(3) 0.0408(7) Uani 1 1 d . . .
O1 O 0.39397(12) 0.49889(12) 0.21008(17) 0.0410(5) Uani 1 1 d . . .
O2 O 0.20802(14) 0.41079(11) 0.26225(18) 0.0407(5) Uani 1 1 d . . .
O3 O 0.07449(15) 0.42459(12) 0.3586(2) 0.0539(7) Uani 1 1 d . . .
O4 O 0.31881(13) 0.58468(12) -0.01529(18) 0.0452(6) Uani 1 1 d . . .
O5 O 0.24100(15) 0.68471(14) -0.0969(2) 0.0636(7) Uani 1 1 d . . .
O6 O 0.17266(13) 0.60639(12) 0.03077(18) 0.0463(6) Uani 1 1 d . . .
C10 C -0.1258(2) 0.55176(19) 0.3085(3) 0.0461(9) Uani 1 1 d . . .
N11 N -0.0812(2) 0.52890(18) 0.3998(3) 0.0649(9) Uani 1 1 d . . .
H11A H -0.028170 0.504809 0.394516 0.078 Uiso 1 1 calc R U .
H11B H -0.105146 0.538097 0.464413 0.078 Uiso 1 1 calc R U .
N12 N -0.08870(18) 0.53748(18) 0.2108(3) 0.0574(8) Uani 1 1 d . . .
H12A H -0.035670 0.513363 0.206269 0.069 Uiso 1 1 calc R U .
H12B H -0.117299 0.552185 0.151027 0.069 Uiso 1 1 calc R U .
N13 N -0.20734(19) 0.58965(17) 0.3170(3) 0.0608(8) Uani 1 1 d . . .
H13A H -0.236259 0.605018 0.257754 0.073 Uiso 1 1 calc R U .
H13B H -0.231157 0.598765 0.381779 0.073 Uiso 1 1 calc R U .
C20 C 0.0131(2) 0.2672(2) 0.0626(3) 0.0528(9) Uani 1 1 d . . .
N21 N 0.00405(18) 0.34085(16) 0.0280(3) 0.0741(11) Uani 1 1 d . . .
H21A H -0.050476 0.362576 0.025376 0.089 Uiso 1 1 calc R U .
H21B H 0.052653 0.367521 0.007833 0.089 Uiso 1 1 calc R U .
N22 N 0.09653(19) 0.23312(16) 0.0681(3) 0.0760(11) Uani 1 1 d . . .
H22A H 0.145656 0.259420 0.048844 0.091 Uiso 1 1 calc R U .
H22B H 0.101662 0.184695 0.091018 0.091 Uiso 1 1 calc R U .
N23 N -0.0624(2) 0.22726(16) 0.0932(3) 0.0670(9) Uani 1 1 d . . .
H23A H -0.116497 0.249675 0.090177 0.080 Uiso 1 1 calc R U .
H23B H -0.057417 0.178823 0.116099 0.080 Uiso 1 1 calc R U .
C30 C 0.3774(3) 0.250000 0.250000 0.0397(11) Uani 1 2 d S T P
N41 N 0.42500(18) 0.31749(14) 0.2512(2) 0.0569(8) Uani 1 1 d . . .
H41A H 0.395775 0.362344 0.251991 0.068 Uiso 1 1 calc R U .
H41B H 0.485226 0.316618 0.251180 0.068 Uiso 1 1 calc R U .
N32 N 0.2858(3) 0.250000 0.250000 0.0524(11) Uani 1 2 d S T P
H32A H 0.255721 0.294419 0.250787 0.063 Uiso 0.5 1 calc R U P
H32B H 0.255721 0.205581 0.249213 0.063 Uiso 0.5 1 calc R U P
OW1 O 0.2083(2) 0.6089(2) 0.4689(3) 0.1051(12) Uani 1 1 d D . .
HW11 H 0.231(3) 0.594(3) 0.402(2) 0.126 Uiso 1 1 d D U .
HW12 H 0.1521(16) 0.587(2) 0.477(3) 0.126 Uiso 1 1 d D U .
OW2 O 0.3841(3) 0.750000 -0.250000 0.0685(12) Uani 1 2 d S T P
HW21 H 0.352(3) 0.767(2) -0.300(3) 0.082 Uiso 1 1 d . U .

loop_
_atom_site_aniso_label
_atom_site_aniso_U_11
_atom_site_aniso_U_22
_atom_site_aniso_U_33
_atom_site_aniso_U_23
_atom_site_aniso_U_13
_atom_site_aniso_U_12
Y 0.02463(18) 0.03259(19) 0.0310(2) 0.000 0.000 0.0036(2)
C1 0.0365(17) 0.0339(16) 0.041(2) -0.0015(16) 0.0011(16) 0.0042(14)
C2 0.0402(18) 0.0418(16) 0.0404(19) -0.0015(15) -0.0011(19) -0.0003(18)
O1 0.0299(9) 0.0469(11) 0.0461(13) -0.0148(13) -0.0072(9) 0.0112(10)
O2 0.0396(11) 0.0358(11) 0.0468(15) 0.0068(11) 0.0053(10) 0.0105(10)
O3 0.0505(14) 0.0554(14) 0.0558(17) 0.0179(12) 0.0209(12) 0.0078(11)
O4 0.0305(11) 0.0544(13) 0.0508(15) 0.0124(12) 0.0081(10) 0.0053(10)
O5 0.0566(15) 0.0604(14) 0.0737(19) 0.0386(14) 0.0180(13) 0.0128(13)
O6 0.0320(11) 0.0528(13) 0.0540(16) 0.0190(12) 0.0087(11) 0.0083(10)
C10 0.0415(19) 0.049(2) 0.048(2) 0.0039(19) -0.0040(18) -0.0027(16)
N11 0.058(2) 0.097(2) 0.039(2) 0.0086(17) 0.0037(14) 0.0257(18)
N12 0.0448(17) 0.087(2) 0.0404(19) 0.0045(17) -0.0002(14) 0.0167(16)
N13 0.0428(16) 0.075(2) 0.065(2) 0.0063(18) 0.0041(15) 0.0162(16)
C20 0.045(2) 0.051(2) 0.063(3) 0.0121(19) -0.0103(18) 0.0005(17)
N21 0.0422(16) 0.0496(16) 0.131(4) 0.0363(19) -0.0134(19) -0.0015(14)
N22 0.0480(18) 0.0547(19) 0.125(3) 0.0377(19) -0.0113(19) 0.0040(15)
N23 0.0507(17) 0.0499(17) 0.101(3) 0.0176(17) 0.0080(18) -0.0067(15)
C30 0.039(2) 0.035(2) 0.045(3) 0.003(2) 0.000 0.000
N41 0.0446(15) 0.0317(13) 0.094(2) 0.0020(15) -0.0007(16) -0.0043(13)
N32 0.041(2) 0.0325(19) 0.084(3) 0.001(2) 0.000 0.000
OW1 0.084(2) 0.168(3) 0.063(2) 0.011(2) 0.0137(17) 0.044(2)
OW2 0.054(2) 0.059(2) 0.093(4) 0.010(2) 0.000 0.000

loop_
_atom_type_symbol
_atom_type_description
_atom_type_scat_dispersion_real
_atom_type_scat_dispersion_imag
_atom_type_scat_source
C C 0.0033 0.0016 'International Tables Vol C Tables 4.2.6.8 and 6.1.1.4'
H H 0.0000 0.0000 'International Tables Vol C Tables 4.2.6.8 and 6.1.1.4'
N N 0.0061 0.0033 'International Tables Vol C Tables 4.2.6.8 and 6.1.1.4'
O O 0.0106 0.0060 'International Tables Vol C Tables 4.2.6.8 and 6.1.1.4'
Y Y -2.7962 3.5667 'International Tables Vol C Tables 4.2.6.8 and 6.1.1.4'

loop_
_geom_angle_atom_site_label_1
_geom_angle_atom_site_label_2
_geom_angle_atom_site_label_3
_geom_angle
_geom_angle_site_symmetry_1
_geom_angle_site_symmetry_3
O1 Y O1 123.11(10) 2_565 .
O1 Y O6 129.16(7) 2_565 2_565
O1 Y O6 77.82(7) . 2_565
O1 Y O6 77.82(7) 2_565 .
O1 Y O6 129.17(7) . .
O6 Y O6 127.61(11) 2_565 .
O1 Y O4 87.59(7) 2_565 2_565
O1 Y O4 133.30(7) . 2_565
O6 Y O4 55.76(7) 2_565 2_565
O6 Y O4 88.05(8) . 2_565
O1 Y O4 133.30(7) 2_565 .
O1 Y O4 87.59(7) . .
O6 Y O4 88.05(8) 2_565 .
O6 Y O4 55.76(7) . .
O4 Y O4 94.96(11) 2_565 .
O1 Y O2 55.49(7) 2_565 .
O1 Y O2 82.42(7) . .
O6 Y O2 87.80(8) 2_565 .
O6 Y O2 133.30(7) . .
O4 Y O2 90.40(8) 2_565 .
O4 Y O2 169.79(7) . .
O1 Y O2 82.42(7) 2_565 2_565
O1 Y O2 55.49(7) . 2_565
O6 Y O2 133.30(7) 2_565 2_565
O6 Y O2 87.80(8) . 2_565
O4 Y O2 169.79(7) 2_565 2_565
O4 Y O2 90.40(8) . 2_565
O2 Y O2 85.67(11) . 2_565
O1 Y C1 102.71(9) 2_565 2_565
O1 Y C1 27.60(7) . 2_565
O6 Y C1 105.36(8) 2_565 2_565
O6 Y C1 110.65(8) . 2_565
O4 Y C1 160.06(8) 2_565 2_565
O4 Y C1 90.31(9) . 2_565
O2 Y C1 81.81(8) . 2_565
O2 Y C1 27.96(7) 2_565 2_565
O1 Y C1 27.60(7) 2_565 .
O1 Y C1 102.71(9) . .
O6 Y C1 110.65(8) 2_565 .
O6 Y C1 105.36(8) . .
O4 Y C1 90.30(9) 2_565 .
O4 Y C1 160.06(8) . .
O2 Y C1 27.96(7) . .
O2 Y C1 81.81(8) 2_565 .
C1 Y C1 91.25(13) 2_565 .
O1 Y C2 105.46(8) 2_565 .
O1 Y C2 109.80(8) . .
O6 Y C2 108.91(9) 2_565 .
O6 Y C2 27.73(7) . .
O4 Y C2 91.36(8) 2_565 .
O4 Y C2 28.03(7) . .
O2 Y C2 160.77(8) . .
O2 Y C2 89.30(8) 2_565 .
C1 Y C2 102.04(9) 2_565 .
C1 Y C2 132.87(9) . .
O1 Y C2 109.80(8) 2_565 2_565
O1 Y C2 105.46(8) . 2_565
O6 Y C2 27.73(7) 2_565 2_565
O6 Y C2 108.91(9) . 2_565
O4 Y C2 28.03(7) 2_565 2_565
O4 Y C2 91.36(8) . 2_565
O2 Y C2 89.30(8) . 2_565
O2 Y C2 160.77(8) 2_565 2_565
C1 Y C2 132.87(9) 2_565 2_565
C1 Y C2 102.04(9) . 2_565
C2 Y C2 101.09(13) . 2_565
O3 C1 O1 122.5(3) . 2_565
O3 C1 O2 121.7(3) . .
O1 C1 O2 115.9(3) 2_565 .
O3 C1 Y 174.7(2) . .
O1 C1 Y 57.30(15) 2_565 .
O2 C1 Y 58.77(15) . .
O5 C2 O6 123.3(3) . .
O5 C2 O4 122.1(3) . .
O6 C2 O4 114.6(3) . .
O5 C2 Y 179.5(3) . .
O6 C2 Y 57.17(15) . .
O4 C2 Y 57.41(14) . .
C1 O1 Y 95.10(17) 2_565 .
C1 O2 Y 93.28(18) . .
C2 O4 Y 94.56(17) . .
C2 O6 Y 95.10(17) . .
N12 C10 N11 119.5(3) . .
N12 C10 N13 120.7(3) . .
N11 C10 N13 119.8(4) . .
C10 N11 H11A 120.0 . .
C10 N11 H11B 120.0 . .
H11A N11 H11B 120.0 . .
C10 N12 H12A 120.0 . .
C10 N12 H12B 120.0 . .
H12A N12 H12B 120.0 . .
C10 N13 H13A 120.0 . .
C10 N13 H13B 120.0 . .
H13A N13 H13B 120.0 . .
N21 C20 N23 119.1(3) . .
N21 C20 N22 120.8(3) . .
N23 C20 N22 120.2(3) . .
C20 N21 H21A 120.0 . .
C20 N21 H21B 120.0 . .
H21A N21 H21B 120.0 . .
C20 N22 H22A 120.0 . .
C20 N22 H22B 120.0 . .
H22A N22 H22B 120.0 . .
C20 N23 H23A 120.0 . .
C20 N23 H23B 120.0 . .
H23A N23 H23B 120.0 . .
N32 C30 N41 120.98(19) . .
N32 C30 N41 120.98(19) . 4
N41 C30 N41 118.0(4) . 4
C30 N41 H41A 120.0 . .
C30 N41 H41B 120.0 . .
H41A N41 H41B 120.0 . .
C30 N32 H32A 120.0 . .
C30 N32 H32B 120.0 . .
H32A N32 H32B 120.0 . .
HW11 OW1 HW12 107.2(16) . .
HW21 OW2 HW21 111(6) . 4_564

loop_
_geom_bond_atom_site_label_1
_geom_bond_atom_site_label_2
_geom_bond_distance
_geom_bond_site_symmetry_2
Y O1 2.3377(19) 2_565
Y O1 2.3378(19) .
Y O6 2.3380(19) 2_565
Y O6 2.3380(19) .
Y O4 2.343(2) 2_565
Y O4 2.343(2) .
Y O2 2.370(2) .
Y O2 2.370(2) 2_565
Y C1 2.767(3) 2_565
Y C1 2.767(3) .
Y C2 2.771(3) .
Y C2 2.771(3) 2_565
C1 O3 1.266(4) .
C1 O1 1.287(3) 2_565
C1 O2 1.299(3) .
C2 O5 1.249(4) .
C2 O6 1.295(3) .
C2 O4 1.306(3) .
C10 N12 1.305(4) .
C10 N11 1.321(4) .
C10 N13 1.331(4) .
N11 H11A 0.8600 .
N11 H11B 0.8600 .
N12 H12A 0.8600 .
N12 H12B 0.8600 .
N13 H13A 0.8600 .
N13 H13B 0.8600 .
C20 N21 1.309(4) .
C20 N23 1.320(4) .
C20 N22 1.323(4) .
N21 H21A 0.8600 .
N21 H21B 0.8600 .
N22 H22A 0.8600 .
N22 H22B 0.8600 .
N23 H23A 0.8600 .
N23 H23B 0.8600 .
C30 N32 1.307(5) .
C30 N41 1.320(3) .
C30 N41 1.320(3) 4
N41 H41A 0.8600 .
N41 H41B 0.8600 .
N32 H32A 0.8600 .
N32 H32B 0.8600 .
OW1 HW11 0.893(10) .
OW1 HW12 0.890(10) .
OW2 HW21 0.81(3) .
OW2 HW21 0.81(3) 4_564
